data_4316251
loop_
_publ_author_name
'Florian Blasberg'
'Jan W. Bats'
'Michael Bolte'
'Hans-Wolfram Lerner'
'Matthias Wagner'

_publ_contact_author
;
      Dr. Michael Bolte
      Institut f\"ur Anorganische Chemie
      J. W. Goethe-Universit\"at
      Max-von-Laue-Str. 7
      60438 Frankfurt/Main
      Germany
;
_publ_contact_author_email bolte@chemie.uni-frankfurt.de
_publ_contact_author_fax '49 69 798 29239'
_publ_contact_author_phone '49 69 798 29136'
_publ_section_title
;
 Para-Quinone-Containing Bis(pyrazol-1-yl)methane Ligands: Coordination
 Behavior Toward CoII and a C-H Activation Reaction with CeIV
;
_journal_name_full 'Inorganic Chemistry'
_journal_page_first 7435
_journal_page_last 7445
_journal_paper_doi 10.1021/ic100754k
_journal_volume 49
_journal_year 2010
_chemical_formula_moiety 'C20 H26 N4 O2'
_chemical_formula_sum 'C20 H26 N4 O2'
_chemical_formula_weight 354.45
_chemical_name_systematic ?
_space_group_IT_number 14
_symmetry_cell_setting monoclinic
_symmetry_space_group_name_Hall '-P 2yn'
_symmetry_space_group_name_H-M 'P 1 21/n 1'
_atom_sites_solution_hydrogens geom
_atom_sites_solution_primary direct
_atom_sites_solution_secondary difmap
_audit_creation_method SHELXL-97
_cell_angle_alpha 90.00
_cell_angle_beta 116.165(3)
_cell_angle_gamma 90.00
_cell_formula_units_Z 4
_cell_length_a 8.0829(4)
_cell_length_b 30.7570(17)
_cell_length_c 8.7926(4)
_cell_measurement_reflns_used 18878
_cell_measurement_temperature 173(2)
_cell_measurement_theta_max 26.0
_cell_measurement_theta_min 2.6
_cell_volume 1961.90(18)
_computing_cell_refinement 'X-Area (Stoe & Cie, 2001)'
_computing_data_collection 'X-Area (Stoe & Cie, 2001)'
_computing_data_reduction 'X-Area (Stoe & Cie, 2001)'
_computing_molecular_graphics 'XP in SHELXTL-Plus (Sheldrick, 1991)'
_computing_publication_material SHELXL97
_computing_structure_refinement 'SHELXL97 (Sheldrick, 2008) '
_computing_structure_solution 'SHELXS97 (Sheldrick, 2008) '
_diffrn_ambient_temperature 173(2)
_diffrn_measured_fraction_theta_full 1.000
_diffrn_measured_fraction_theta_max 0.999
_diffrn_measurement_device_type 'STOE IPDS II two-circle-diffractometer'
_diffrn_measurement_method \w
_diffrn_radiation_monochromator graphite
_diffrn_radiation_source 'fine-focus sealed tube'
_diffrn_radiation_type MoK\a
_diffrn_radiation_wavelength 0.71073
_diffrn_reflns_av_R_equivalents 0.0474
_diffrn_reflns_av_sigmaI/netI 0.0287
_diffrn_reflns_limit_h_max 9
_diffrn_reflns_limit_h_min -9
_diffrn_reflns_limit_k_max 37
_diffrn_reflns_limit_k_min -37
_diffrn_reflns_limit_l_max 10
_diffrn_reflns_limit_l_min -10
_diffrn_reflns_number 19156
_diffrn_reflns_theta_full 25.00
_diffrn_reflns_theta_max 25.56
_diffrn_reflns_theta_min 2.65
_diffrn_standards_number 0
_exptl_absorpt_coefficient_mu 0.079
_exptl_absorpt_correction_type none
_exptl_crystal_colour colourless
_exptl_crystal_density_diffrn 1.200
_exptl_crystal_density_method 'not measured'
_exptl_crystal_description plate
_exptl_crystal_F_000 760
_exptl_crystal_size_max 0.41
_exptl_crystal_size_mid 0.37
_exptl_crystal_size_min 0.15
_refine_diff_density_max 0.227
_refine_diff_density_min -0.207
_refine_diff_density_rms 0.041
_refine_ls_extinction_coef 0.020(2)
_refine_ls_extinction_expression Fc^*^=kFc[1+0.001xFc^2^\l^3^/sin(2\q)]^-1/4^
_refine_ls_extinction_method SHELXL
_refine_ls_goodness_of_fit_ref 1.045
_refine_ls_hydrogen_treatment constr
_refine_ls_matrix_type full
_refine_ls_number_parameters 243
_refine_ls_number_reflns 3676
_refine_ls_number_restraints 0
_refine_ls_restrained_S_all 1.045
_refine_ls_R_factor_all 0.0493
_refine_ls_R_factor_gt 0.0386
_refine_ls_shift/su_max 0.001
_refine_ls_shift/su_mean 0.000
_refine_ls_structure_factor_coef Fsqd
_refine_ls_weighting_details 'calc w=1/[\s^2^(Fo^2^)+(0.0724P)^2^+0.0412P] where P=(Fo^2^+2Fc^2^)/3'
_refine_ls_weighting_scheme calc
_refine_ls_wR_factor_gt 0.1035
_refine_ls_wR_factor_ref 0.1090
_reflns_number_gt 3012
_reflns_number_total 3676
_reflns_threshold_expression I>2\s(I)
_cod_data_source_file ic100754k_si_002_03.cif
_cod_data_source_block L3Me2
_cod_depositor_comments
;
The following automatic conversions were performed:

'_symmetry_cell_setting' value 'Monoclinic' changed to 'monoclinic'
according to the built-in table from CIF Core dictionary named
'cif_core.dic' version 2.4.1 from 2010-06-29.

Automatic conversion script
Id: cif_fix_values 1646 2011-03-28 12:23:43Z adriana 
;
_cod_original_cell_volume 1961.90(17)
_cod_original_sg_symbol_H-M 'P 21/n'
_cod_database_code 4316251

loop_
_symmetry_equiv_pos_as_xyz
'x, y, z'
'-x+1/2, y+1/2, -z+1/2'
'-x, -y, -z'
'x-1/2, -y-1/2, z-1/2'

loop_
_atom_site_label
_atom_site_type_symbol
_atom_site_fract_x
_atom_site_fract_y
_atom_site_fract_z
_atom_site_U_iso_or_equiv
_atom_site_adp_type
_atom_site_occupancy
_atom_site_symmetry_multiplicity
_atom_site_calc_flag
_atom_site_refinement_flags
_atom_site_disorder_assembly
_atom_site_disorder_group
O1 O 0.97489(15) 0.64707(3) 0.38667(12) 0.0395(3) Uani 1 1 d . . .
O2 O 0.93577(17) 0.72881(3) 0.92853(13) 0.0475(3) Uani 1 1 d . . .
C1 C 0.89584(17) 0.64759(4) 0.61659(15) 0.0264(3) Uani 1 1 d . . .
C2 C 0.96625(19) 0.66971(4) 0.51735(16) 0.0329(3) Uani 1 1 d . . .
C3 C 1.0254(2) 0.71214(5) 0.55663(19) 0.0414(4) Uani 1 1 d . . .
H3 H 1.0708 0.7271 0.4883 0.050 Uiso 1 1 calc R . .
C4 C 1.0200(2) 0.73342(5) 0.69394(18) 0.0416(4) Uani 1 1 d . . .
H4 H 1.0631 0.7625 0.7203 0.050 Uiso 1 1 calc R . .
C5 C 0.95148(19) 0.71187(4) 0.79138(16) 0.0337(3) Uani 1 1 d . . .
C6 C 0.89092(17) 0.66913(4) 0.75233(15) 0.0281(3) Uani 1 1 d . . .
H6 H 0.8450 0.6544 0.8208 0.034 Uiso 1 1 calc R . .
C7 C 0.9619(3) 0.67115(6) 0.2441(2) 0.0601(5) Uani 1 1 d . . .
H7A H 0.8537 0.6902 0.2045 0.090 Uiso 1 1 calc R . .
H7B H 0.9498 0.6511 0.1532 0.090 Uiso 1 1 calc R . .
H7C H 1.0733 0.6888 0.2763 0.090 Uiso 1 1 calc R . .
C8 C 0.9924(3) 0.77224(5) 0.9728(2) 0.0548(4) Uani 1 1 d . . .
H8A H 1.1212 0.7754 0.9935 0.082 Uiso 1 1 calc R . .
H8B H 0.9806 0.7800 1.0758 0.082 Uiso 1 1 calc R . .
H8C H 0.9146 0.7916 0.8801 0.082 Uiso 1 1 calc R . .
C11 C 0.84062(17) 0.59944(4) 0.58661(14) 0.0253(3) Uani 1 1 d . . .
C12 C 1.00747(19) 0.57222(4) 0.60508(17) 0.0322(3) Uani 1 1 d . . .
H12A H 0.9803 0.5413 0.6089 0.048 Uiso 1 1 calc R . .
H12B H 1.1148 0.5803 0.7100 0.048 Uiso 1 1 calc R . .
H12C H 1.0339 0.5777 0.5082 0.048 Uiso 1 1 calc R . .
N11 N 0.78032(14) 0.58420(3) 0.71334(12) 0.0256(2) Uani 1 1 d . . .
N12 N 0.91262(16) 0.56709(3) 0.86094(13) 0.0311(3) Uani 1 1 d . . .
C13 C 0.8312(2) 0.56287(4) 0.96193(17) 0.0354(3) Uani 1 1 d . . .
C14 C 0.6491(2) 0.57799(4) 0.88313(17) 0.0352(3) Uani 1 1 d . . .
H14 H 0.5632 0.5784 0.9299 0.042 Uiso 1 1 calc R . .
C15 C 0.61941(18) 0.59211(4) 0.72489(16) 0.0291(3) Uani 1 1 d . . .
C16 C 0.9338(3) 0.54407(6) 1.13623(19) 0.0521(4) Uani 1 1 d . . .
H16A H 0.9280 0.5123 1.1295 0.078 Uiso 1 1 calc R . .
H16B H 0.8775 0.5542 1.2083 0.078 Uiso 1 1 calc R . .
H16C H 1.0628 0.5534 1.1847 0.078 Uiso 1 1 calc R . .
C17 C 0.45097(19) 0.61217(5) 0.59075(18) 0.0369(3) Uani 1 1 d . . .
H17A H 0.4840 0.6393 0.5522 0.055 Uiso 1 1 calc R . .
H17B H 0.3628 0.6184 0.6365 0.055 Uiso 1 1 calc R . .
H17C H 0.3950 0.5920 0.4951 0.055 Uiso 1 1 calc R . .
N21 N 0.68509(14) 0.59323(3) 0.41832(12) 0.0262(2) Uani 1 1 d . . .
N22 N 0.59756(15) 0.62860(3) 0.32304(13) 0.0301(3) Uani 1 1 d . . .
C23 C 0.45748(19) 0.61235(5) 0.18681(16) 0.0355(3) Uani 1 1 d . . .
C24 C 0.4537(2) 0.56694(5) 0.19520(17) 0.0380(3) Uani 1 1 d . . .
H24 H 0.3668 0.5480 0.1137 0.046 Uiso 1 1 calc R . .
C25 C 0.59990(19) 0.55523(4) 0.34393(17) 0.0320(3) Uani 1 1 d . . .
C26 C 0.3306(2) 0.64176(6) 0.05010(19) 0.0517(4) Uani 1 1 d . . .
H26A H 0.3261 0.6702 0.0987 0.078 Uiso 1 1 calc R . .
H26B H 0.2068 0.6291 -0.0022 0.078 Uiso 1 1 calc R . .
H26C H 0.3757 0.6454 -0.0359 0.078 Uiso 1 1 calc R . .
C27 C 0.6600(2) 0.51076(5) 0.4151(2) 0.0434(4) Uani 1 1 d . . .
H27A H 0.5607 0.4900 0.3548 0.065 Uiso 1 1 calc R . .
H27B H 0.6890 0.5107 0.5358 0.065 Uiso 1 1 calc R . .
H27C H 0.7698 0.5024 0.4017 0.065 Uiso 1 1 calc R . .

loop_
_atom_site_aniso_label
_atom_site_aniso_U_11
_atom_site_aniso_U_22
_atom_site_aniso_U_33
_atom_site_aniso_U_23
_atom_site_aniso_U_13
_atom_site_aniso_U_12
O1 0.0468(6) 0.0445(6) 0.0348(5) 0.0061(4) 0.0251(5) -0.0001(4)
O2 0.0723(8) 0.0307(5) 0.0389(6) -0.0092(4) 0.0238(5) -0.0148(5)
C1 0.0210(6) 0.0288(6) 0.0250(6) 0.0043(5) 0.0061(5) -0.0006(5)
C2 0.0292(7) 0.0378(7) 0.0308(7) 0.0053(5) 0.0124(6) -0.0021(5)
C3 0.0420(8) 0.0405(8) 0.0435(8) 0.0079(6) 0.0204(7) -0.0101(6)
C4 0.0419(9) 0.0319(7) 0.0445(8) 0.0023(6) 0.0130(7) -0.0120(6)
C5 0.0350(8) 0.0311(7) 0.0278(6) 0.0002(5) 0.0072(6) -0.0045(5)
C6 0.0263(7) 0.0287(6) 0.0240(6) 0.0038(5) 0.0063(5) -0.0026(5)
C7 0.0862(14) 0.0622(11) 0.0408(9) 0.0070(8) 0.0360(9) -0.0085(10)
C8 0.0663(11) 0.0343(8) 0.0580(10) -0.0154(7) 0.0222(9) -0.0145(7)
C11 0.0239(6) 0.0277(6) 0.0238(6) 0.0024(5) 0.0101(5) 0.0008(5)
C12 0.0291(7) 0.0356(7) 0.0340(7) 0.0043(5) 0.0156(6) 0.0059(5)
N11 0.0272(6) 0.0237(5) 0.0257(5) 0.0020(4) 0.0115(4) 0.0001(4)
N12 0.0370(6) 0.0289(5) 0.0261(5) 0.0042(4) 0.0128(5) 0.0041(5)
C13 0.0506(9) 0.0291(6) 0.0311(7) 0.0007(5) 0.0223(6) 0.0004(6)
C14 0.0439(8) 0.0330(7) 0.0382(7) -0.0030(5) 0.0268(6) -0.0040(6)
C15 0.0308(7) 0.0247(6) 0.0360(7) -0.0042(5) 0.0187(6) -0.0037(5)
C16 0.0694(12) 0.0559(10) 0.0348(8) 0.0121(7) 0.0265(8) 0.0099(8)
C17 0.0307(8) 0.0404(7) 0.0444(8) 0.0011(6) 0.0211(6) 0.0030(6)
N21 0.0253(6) 0.0270(5) 0.0254(5) -0.0011(4) 0.0105(4) -0.0001(4)
N22 0.0273(6) 0.0333(6) 0.0256(5) 0.0017(4) 0.0080(4) 0.0045(4)
C23 0.0269(7) 0.0492(8) 0.0271(6) -0.0051(6) 0.0089(5) 0.0025(6)
C24 0.0316(8) 0.0463(8) 0.0349(7) -0.0152(6) 0.0137(6) -0.0087(6)
C25 0.0321(7) 0.0333(7) 0.0357(7) -0.0088(5) 0.0196(6) -0.0054(5)
C26 0.0400(9) 0.0673(11) 0.0314(7) -0.0028(7) 0.0007(6) 0.0120(8)
C27 0.0496(9) 0.0303(7) 0.0559(9) -0.0083(6) 0.0283(8) -0.0070(6)

loop_
_atom_type_symbol
_atom_type_description
_atom_type_scat_dispersion_real
_atom_type_scat_dispersion_imag
_atom_type_scat_source
C C 0.0033 0.0016 'International Tables Vol C Tables 4.2.6.8 and 6.1.1.4'
H H 0.0000 0.0000 'International Tables Vol C Tables 4.2.6.8 and 6.1.1.4'
N N 0.0061 0.0033 'International Tables Vol C Tables 4.2.6.8 and 6.1.1.4'
O O 0.0106 0.0060 'International Tables Vol C Tables 4.2.6.8 and 6.1.1.4'

loop_
_geom_angle_atom_site_label_1
_geom_angle_atom_site_label_2
_geom_angle_atom_site_label_3
_geom_angle
_geom_angle_site_symmetry_1
_geom_angle_site_symmetry_3
_geom_angle_publ_flag
C2 O1 C7 117.62(12) . . ?
C5 O2 C8 117.30(13) . . ?
C6 C1 C2 118.48(11) . . ?
C6 C1 C11 119.61(11) . . ?
C2 C1 C11 121.70(11) . . ?
O1 C2 C3 123.34(12) . . ?
O1 C2 C1 117.21(12) . . ?
C3 C2 C1 119.44(13) . . ?
C2 C3 C4 121.48(13) . . ?
C2 C3 H3 119.3 . . ?
C4 C3 H3 119.3 . . ?
C5 C4 C3 119.24(13) . . ?
C5 C4 H4 120.4 . . ?
C3 C4 H4 120.4 . . ?
O2 C5 C4 125.68(12) . . ?
O2 C5 C6 114.66(12) . . ?
C4 C5 C6 119.66(13) . . ?
C1 C6 C5 121.69(12) . . ?
C1 C6 H6 119.2 . . ?
C5 C6 H6 119.2 . . ?
O1 C7 H7A 109.5 . . ?
O1 C7 H7B 109.5 . . ?
H7A C7 H7B 109.5 . . ?
O1 C7 H7C 109.5 . . ?
H7A C7 H7C 109.5 . . ?
H7B C7 H7C 109.5 . . ?
O2 C8 H8A 109.5 . . ?
O2 C8 H8B 109.5 . . ?
H8A C8 H8B 109.5 . . ?
O2 C8 H8C 109.5 . . ?
H8A C8 H8C 109.5 . . ?
H8B C8 H8C 109.5 . . ?
N21 C11 N11 107.33(10) . . ?
N21 C11 C12 110.91(10) . . ?
N11 C11 C12 108.33(9) . . ?
N21 C11 C1 110.64(9) . . ?
N11 C11 C1 110.14(10) . . ?
C12 C11 C1 109.43(10) . . ?
C11 C12 H12A 109.5 . . ?
C11 C12 H12B 109.5 . . ?
H12A C12 H12B 109.5 . . ?
C11 C12 H12C 109.5 . . ?
H12A C12 H12C 109.5 . . ?
H12B C12 H12C 109.5 . . ?
C15 N11 N12 111.56(10) . . ?
C15 N11 C11 129.79(10) . . ?
N12 N11 C11 117.20(10) . . ?
C13 N12 N11 105.16(11) . . ?
N12 C13 C14 111.11(12) . . ?
N12 C13 C16 120.59(14) . . ?
C14 C13 C16 128.30(14) . . ?
C15 C14 C13 106.37(12) . . ?
C15 C14 H14 126.8 . . ?
C13 C14 H14 126.8 . . ?
N11 C15 C14 105.75(12) . . ?
N11 C15 C17 125.60(11) . . ?
C14 C15 C17 128.65(13) . . ?
C13 C16 H16A 109.5 . . ?
C13 C16 H16B 109.5 . . ?
H16A C16 H16B 109.5 . . ?
C13 C16 H16C 109.5 . . ?
H16A C16 H16C 109.5 . . ?
H16B C16 H16C 109.5 . . ?
C15 C17 H17A 109.5 . . ?
C15 C17 H17B 109.5 . . ?
H17A C17 H17B 109.5 . . ?
C15 C17 H17C 109.5 . . ?
H17A C17 H17C 109.5 . . ?
H17B C17 H17C 109.5 . . ?
N22 N21 C25 111.85(10) . . ?
N22 N21 C11 119.69(9) . . ?
C25 N21 C11 128.20(11) . . ?
C23 N22 N21 104.95(11) . . ?
N22 C23 C24 110.92(12) . . ?
N22 C23 C26 120.46(14) . . ?
C24 C23 C26 128.61(13) . . ?
C25 C24 C23 106.46(12) . . ?
C25 C24 H24 126.8 . . ?
C23 C24 H24 126.8 . . ?
N21 C25 C24 105.81(12) . . ?
N21 C25 C27 125.45(12) . . ?
C24 C25 C27 128.74(12) . . ?
C23 C26 H26A 109.5 . . ?
C23 C26 H26B 109.5 . . ?
H26A C26 H26B 109.5 . . ?
C23 C26 H26C 109.5 . . ?
H26A C26 H26C 109.5 . . ?
H26B C26 H26C 109.5 . . ?
C25 C27 H27A 109.5 . . ?
C25 C27 H27B 109.5 . . ?
H27A C27 H27B 109.5 . . ?
C25 C27 H27C 109.5 . . ?
H27A C27 H27C 109.5 . . ?
H27B C27 H27C 109.5 . . ?

loop_
_geom_bond_atom_site_label_1
_geom_bond_atom_site_label_2
_geom_bond_distance
_geom_bond_site_symmetry_2
_geom_bond_publ_flag
O1 C2 1.3714(17) . ?
O1 C7 1.4192(17) . ?
O2 C5 1.3699(17) . ?
O2 C8 1.4103(17) . ?
C1 C6 1.3809(18) . ?
C1 C2 1.4093(18) . ?
C1 C11 1.5356(17) . ?
C2 C3 1.380(2) . ?
C3 C4 1.391(2) . ?
C3 H3 0.9500 . ?
C4 C5 1.378(2) . ?
C4 H4 0.9500 . ?
C5 C6 1.3920(18) . ?
C6 H6 0.9500 . ?
C7 H7A 0.9800 . ?
C7 H7B 0.9800 . ?
C7 H7C 0.9800 . ?
C8 H8A 0.9800 . ?
C8 H8B 0.9800 . ?
C8 H8C 0.9800 . ?
C11 N21 1.4717(15) . ?
C11 N11 1.4757(16) . ?
C11 C12 1.5339(18) . ?
C12 H12A 0.9800 . ?
C12 H12B 0.9800 . ?
C12 H12C 0.9800 . ?
N11 C15 1.3702(17) . ?
N11 N12 1.3715(14) . ?
N12 C13 1.3242(18) . ?
C13 C14 1.401(2) . ?
C13 C16 1.4999(19) . ?
C14 C15 1.3740(19) . ?
C14 H14 0.9500 . ?
C15 C17 1.4863(19) . ?
C16 H16A 0.9800 . ?
C16 H16B 0.9800 . ?
C16 H16C 0.9800 . ?
C17 H17A 0.9800 . ?
C17 H17B 0.9800 . ?
C17 H17C 0.9800 . ?
N21 N22 1.3651(14) . ?
N21 C25 1.3677(16) . ?
N22 C23 1.3306(17) . ?
C23 C24 1.400(2) . ?
C23 C26 1.493(2) . ?
C24 C25 1.369(2) . ?
C24 H24 0.9500 . ?
C25 C27 1.494(2) . ?
C26 H26A 0.9800 . ?
C26 H26B 0.9800 . ?
C26 H26C 0.9800 . ?
C27 H27A 0.9800 . ?
C27 H27B 0.9800 . ?
C27 H27C 0.9800 . ?

loop_
_geom_torsion_atom_site_label_1
_geom_torsion_atom_site_label_2
_geom_torsion_atom_site_label_3
_geom_torsion_atom_site_label_4
_geom_torsion
_geom_torsion_site_symmetry_1
_geom_torsion_site_symmetry_2
_geom_torsion_site_symmetry_3
_geom_torsion_site_symmetry_4
_geom_torsion_publ_flag
C7 O1 C2 C3 -29.4(2) . . . . ?
C7 O1 C2 C1 151.72(14) . . . . ?
C6 C1 C2 O1 177.99(11) . . . . ?
C11 C1 C2 O1 3.22(18) . . . . ?
C6 C1 C2 C3 -0.91(19) . . . . ?
C11 C1 C2 C3 -175.68(12) . . . . ?
O1 C2 C3 C4 -177.75(13) . . . . ?
C1 C2 C3 C4 1.1(2) . . . . ?
C2 C3 C4 C5 -1.0(2) . . . . ?
C8 O2 C5 C4 0.9(2) . . . . ?
C8 O2 C5 C6 -179.07(14) . . . . ?
C3 C4 C5 O2 -179.18(14) . . . . ?
C3 C4 C5 C6 0.8(2) . . . . ?
C2 C1 C6 C5 0.71(19) . . . . ?
C11 C1 C6 C5 175.59(12) . . . . ?
O2 C5 C6 C1 179.30(12) . . . . ?
C4 C5 C6 C1 -0.6(2) . . . . ?
C6 C1 C11 N21 121.06(12) . . . . ?
C2 C1 C11 N21 -64.24(15) . . . . ?
C6 C1 C11 N11 2.55(15) . . . . ?
C2 C1 C11 N11 177.25(11) . . . . ?
C6 C1 C11 C12 -116.44(12) . . . . ?
C2 C1 C11 C12 58.27(15) . . . . ?
N21 C11 N11 C15 -45.84(15) . . . . ?
C12 C11 N11 C15 -165.66(12) . . . . ?
C1 C11 N11 C15 74.68(15) . . . . ?
N21 C11 N11 N12 149.21(10) . . . . ?
C12 C11 N11 N12 29.38(14) . . . . ?
C1 C11 N11 N12 -90.27(12) . . . . ?
C15 N11 N12 C13 2.27(13) . . . . ?
C11 N11 N12 C13 169.88(10) . . . . ?
N11 N12 C13 C14 -1.39(14) . . . . ?
N11 N12 C13 C16 178.83(12) . . . . ?
N12 C13 C14 C15 0.07(15) . . . . ?
C16 C13 C14 C15 179.83(14) . . . . ?
N12 N11 C15 C14 -2.24(13) . . . . ?
C11 N11 C15 C14 -167.86(11) . . . . ?
N12 N11 C15 C17 177.44(12) . . . . ?
C11 N11 C15 C17 11.8(2) . . . . ?
C13 C14 C15 N11 1.29(14) . . . . ?
C13 C14 C15 C17 -178.38(13) . . . . ?
N11 C11 N21 N22 112.29(11) . . . . ?
C12 C11 N21 N22 -129.55(12) . . . . ?
C1 C11 N21 N22 -7.91(15) . . . . ?
N11 C11 N21 C25 -61.44(15) . . . . ?
C12 C11 N21 C25 56.72(16) . . . . ?
C1 C11 N21 C25 178.36(12) . . . . ?
C25 N21 N22 C23 -0.70(14) . . . . ?
C11 N21 N22 C23 -175.40(11) . . . . ?
N21 N22 C23 C24 0.64(15) . . . . ?
N21 N22 C23 C26 -178.90(13) . . . . ?
N22 C23 C24 C25 -0.36(17) . . . . ?
C26 C23 C24 C25 179.13(15) . . . . ?
N22 N21 C25 C24 0.49(15) . . . . ?
C11 N21 C25 C24 174.62(12) . . . . ?
N22 N21 C25 C27 -179.78(12) . . . . ?
C11 N21 C25 C27 -5.6(2) . . . . ?
C23 C24 C25 N21 -0.08(15) . . . . ?
C23 C24 C25 C27 -179.80(14) . . . . ?

loop_
_cod_related_entry_id
_cod_related_entry_database
_cod_related_entry_code
1 ChemSpider 30661005
